data_2230867
loop_
_publ_author_name
'Wu, Weiyao'
'Lin, Huihui'
'Wan, Chong-Qing'
'Cao, Sheng-Li'

_publ_section_title
;
 5-Fluoro-1-(4-methoxybenzyl)indoline-2,3-dione
;
_journal_coeditor_code SJ5156
_journal_issue 7
_journal_name_full 'Acta Crystallographica Section E'
_journal_page_first o1834
_journal_paper_doi 10.1107/S1600536811023488
_journal_volume 67
_journal_year 2011
_chemical_formula_iupac 'C16 H12 F N O3'
_chemical_formula_moiety 'C16 H12 F N O3'
_chemical_formula_sum 'C16 H12 F N O3'
_chemical_formula_weight 285.27
_chemical_name_systematic
;
5-Fluoro-1-(4-methoxybenzyl)indoline-2,3-dione
;
_space_group_IT_number 61
_symmetry_cell_setting orthorhombic
_symmetry_space_group_name_Hall '-P 2ac 2ab'
_symmetry_space_group_name_H-M 'P b c a'
_atom_sites_solution_hydrogens geom
_atom_sites_solution_primary direct
_atom_sites_solution_secondary difmap
_audit_creation_method SHELXL97
_cell_angle_alpha 90.00
_cell_angle_beta 90.00
_cell_angle_gamma 90.00
_cell_formula_units_Z 8
_cell_length_a 17.779(4)
_cell_length_b 7.1575(14)
_cell_length_c 21.306(4)
_cell_measurement_temperature 296(2)
_cell_volume 2711.3(10)
_computing_cell_refinement '<i>APEX2</i> and <i>SAINT</i> (Bruker, 2007)'
_computing_data_collection '<i>APEX2</i> (Bruker, 2007)'
_computing_data_reduction '<i>SAINT</i> (Bruker, 2007)'
_computing_molecular_graphics '<i>SHELXTL</i> (Sheldrick, 2008)'
_computing_publication_material
;
<i>SHELXTL</i> (Sheldrick, 2008) and <i>PLATON</i> (Spek, 2009)
;
_computing_structure_refinement '<i>SHELXL97</i> (Sheldrick, 2008)'
_computing_structure_solution '<i>SHELXS97</i> (Sheldrick, 2008)'
_diffrn_ambient_temperature 296(2)
_diffrn_measured_fraction_theta_full 0.986
_diffrn_measured_fraction_theta_max 0.986
_diffrn_measurement_device_type 'Bruker APEXII CCD area-detector'
_diffrn_measurement_method \w
_diffrn_radiation_monochromator graphite
_diffrn_radiation_source 'fine-focus sealed tube'
_diffrn_radiation_type MoK\a
_diffrn_radiation_wavelength 0.71073
_diffrn_reflns_av_R_equivalents 0.1002
_diffrn_reflns_av_sigmaI/netI 0.0591
_diffrn_reflns_limit_h_max 23
_diffrn_reflns_limit_h_min -23
_diffrn_reflns_limit_k_max 9
_diffrn_reflns_limit_k_min -9
_diffrn_reflns_limit_l_max 27
_diffrn_reflns_limit_l_min -28
_diffrn_reflns_number 25325
_diffrn_reflns_theta_full 27.90
_diffrn_reflns_theta_max 27.90
_diffrn_reflns_theta_min 6.38
_diffrn_standards_number 0
_exptl_absorpt_coefficient_mu 0.106
_exptl_absorpt_correction_T_max 0.7456
_exptl_absorpt_correction_T_min 0.6408
_exptl_absorpt_correction_type multi-scan
_exptl_absorpt_process_details '(SADABS; Bruker, 2007)'
_exptl_crystal_colour yellow
_exptl_crystal_density_diffrn 1.398
_exptl_crystal_density_method 'not measured'
_exptl_crystal_description block
_exptl_crystal_F_000 1184
_exptl_crystal_size_max 0.40
_exptl_crystal_size_mid 0.30
_exptl_crystal_size_min 0.20
_refine_diff_density_max 0.155
_refine_diff_density_min -0.146
_refine_ls_extinction_method none
_refine_ls_goodness_of_fit_ref 1.006
_refine_ls_hydrogen_treatment constr
_refine_ls_matrix_type full
_refine_ls_number_parameters 190
_refine_ls_number_reflns 3202
_refine_ls_number_restraints 0
_refine_ls_restrained_S_all 1.006
_refine_ls_R_factor_all 0.1151
_refine_ls_R_factor_gt 0.0486
_refine_ls_shift/su_max 0.000
_refine_ls_shift/su_mean 0.000
_refine_ls_structure_factor_coef Fsqd
_refine_ls_weighting_details 'calc w=1/[\s^2^(Fo^2^)+(0.0557P)^2^+0.1083P] where P=(Fo^2^+2Fc^2^)/3'
_refine_ls_weighting_scheme calc
_refine_ls_wR_factor_gt 0.1075
_refine_ls_wR_factor_ref 0.1357
_reflns_number_gt 1604
_reflns_number_total 3202
_reflns_threshold_expression I>2\s(I)
_cod_data_source_file sj5156.cif
_cod_data_source_block I
_cod_original_cell_volume 2711.3(9)
_cod_database_code 2230867
_cod_database_fobs_code 2230867

loop_
_symmetry_equiv_pos_as_xyz
'x, y, z'
'-x+1/2, -y, z+1/2'
'-x, y+1/2, -z+1/2'
'x+1/2, -y+1/2, -z'
'-x, -y, -z'
'x-1/2, y, -z-1/2'
'x, -y-1/2, z-1/2'
'-x-1/2, y-1/2, z'

loop_
_atom_site_type_symbol
_atom_site_label
_atom_site_fract_x
_atom_site_fract_y
_atom_site_fract_z
_atom_site_U_iso_or_equiv
_atom_site_adp_type
_atom_site_calc_flag
_atom_site_refinement_flags
_atom_site_occupancy
_atom_site_symmetry_multiplicity
_atom_site_disorder_assembly
_atom_site_disorder_group
F F1 0.08487(7) 0.2819(2) 0.39404(6) 0.0874(4) Uani d . 1 1 . .
O O1 0.38817(8) 0.2815(2) 0.34962(7) 0.0788(5) Uani d . 1 1 . .
O O2 0.47658(8) 0.2065(2) 0.46416(7) 0.0738(5) Uani d . 1 1 . .
O O3 0.36524(10) 0.7189(2) 0.74362(7) 0.0833(5) Uani d . 1 1 . .
N N1 0.35821(8) 0.1683(2) 0.50669(7) 0.0508(4) Uani d . 1 1 . .
C C1 0.42398(10) 0.5766(3) 0.65265(9) 0.0569(5) Uani d . 1 1 . .
H H1A 0.4579 0.6745 0.6482 0.068 Uiso calc R 1 1 . .
C C2 0.37197(11) 0.5783(3) 0.70053(9) 0.0579(5) Uani d . 1 1 . .
C C3 0.32168(12) 0.4322(3) 0.70640(9) 0.0668(6) Uani d . 1 1 . .
H H3A 0.2866 0.4325 0.7388 0.080 Uiso calc R 1 1 . .
C C4 0.32346(12) 0.2861(3) 0.66446(10) 0.0630(6) Uani d . 1 1 . .
H H4A 0.2890 0.1892 0.6687 0.076 Uiso calc R 1 1 . .
C C5 0.37553(11) 0.2802(3) 0.61599(8) 0.0502(5) Uani d . 1 1 . .
C C6 0.42526(10) 0.4275(3) 0.61115(9) 0.0542(5) Uani d . 1 1 . .
H H6A 0.4607 0.4268 0.5791 0.065 Uiso calc R 1 1 . .
C C7 0.37914(11) 0.1181(3) 0.57101(9) 0.0576(5) Uani d . 1 1 . .
H H7A 0.4299 0.0683 0.5709 0.069 Uiso calc R 1 1 . .
H H7B 0.3458 0.0202 0.5857 0.069 Uiso calc R 1 1 . .
C C8 0.36179(12) 0.2478(3) 0.40047(10) 0.0543(5) Uani d . 1 1 . .
C C9 0.40834(11) 0.2057(3) 0.45996(9) 0.0545(5) Uani d . 1 1 . .
C C10 0.28347(10) 0.1884(2) 0.48441(9) 0.0451(4) Uani d . 1 1 . .
C C11 0.28318(10) 0.2373(2) 0.42095(9) 0.0472(5) Uani d . 1 1 . .
C C12 0.21641(11) 0.2671(3) 0.38876(9) 0.0552(5) Uani d . 1 1 . .
H H12A 0.2157 0.2987 0.3464 0.066 Uiso calc R 1 1 . .
C C13 0.15144(11) 0.2476(3) 0.42286(10) 0.0570(5) Uani d . 1 1 . .
C C14 0.15047(11) 0.1975(3) 0.48525(10) 0.0569(5) Uani d . 1 1 . .
H H14A 0.1048 0.1840 0.5060 0.068 Uiso calc R 1 1 . .
C C15 0.21751(10) 0.1671(3) 0.51749(9) 0.0522(5) Uani d . 1 1 . .
H H15A 0.2177 0.1337 0.5597 0.063 Uiso calc R 1 1 . .
C C16 0.42269(18) 0.8594(4) 0.74439(13) 0.0992(9) Uani d . 1 1 . .
H H16A 0.4116 0.9495 0.7764 0.149 Uiso calc R 1 1 . .
H H16B 0.4245 0.9205 0.7043 0.149 Uiso calc R 1 1 . .
H H16C 0.4704 0.8021 0.7529 0.149 Uiso calc R 1 1 . .

loop_
_atom_site_aniso_label
_atom_site_aniso_U_11
_atom_site_aniso_U_22
_atom_site_aniso_U_33
_atom_site_aniso_U_12
_atom_site_aniso_U_13
_atom_site_aniso_U_23
F1 0.0514(7) 0.1155(11) 0.0953(10) 0.0063(7) -0.0130(6) 0.0019(8)
O1 0.0704(10) 0.1040(13) 0.0619(10) -0.0115(8) 0.0144(8) 0.0097(8)
O2 0.0460(9) 0.0904(11) 0.0851(11) -0.0052(7) 0.0015(7) 0.0017(8)
O3 0.0923(12) 0.0894(12) 0.0682(10) -0.0015(9) 0.0081(8) -0.0262(9)
N1 0.0480(9) 0.0532(9) 0.0510(9) -0.0020(7) -0.0001(7) -0.0018(7)
C1 0.0512(11) 0.0608(13) 0.0587(12) -0.0066(9) -0.0012(9) -0.0035(10)
C2 0.0604(12) 0.0652(13) 0.0480(11) 0.0062(11) -0.0031(10) -0.0060(10)
C3 0.0643(13) 0.0856(17) 0.0504(12) -0.0053(12) 0.0107(10) -0.0008(11)
C4 0.0614(13) 0.0679(14) 0.0597(13) -0.0122(10) 0.0016(10) 0.0056(11)
C5 0.0499(11) 0.0530(12) 0.0479(11) 0.0043(9) -0.0050(9) 0.0054(9)
C6 0.0448(11) 0.0656(13) 0.0520(11) 0.0007(10) 0.0024(8) -0.0009(10)
C7 0.0609(12) 0.0558(12) 0.0560(12) 0.0012(9) -0.0057(10) 0.0028(10)
C8 0.0558(12) 0.0522(12) 0.0549(12) -0.0070(9) 0.0042(10) 0.0004(9)
C9 0.0483(12) 0.0524(12) 0.0628(13) -0.0044(9) 0.0039(10) -0.0036(9)
C10 0.0448(10) 0.0388(10) 0.0516(11) -0.0020(8) 0.0028(8) -0.0063(8)
C11 0.0472(11) 0.0432(10) 0.0513(11) -0.0031(8) 0.0022(8) -0.0030(8)
C12 0.0584(13) 0.0533(12) 0.0539(12) -0.0027(9) -0.0025(9) 0.0002(9)
C13 0.0448(11) 0.0568(12) 0.0694(14) -0.0004(9) -0.0068(10) -0.0036(10)
C14 0.0466(11) 0.0541(12) 0.0699(14) -0.0051(9) 0.0086(9) -0.0061(10)
C15 0.0542(12) 0.0488(11) 0.0536(11) -0.0029(9) 0.0079(9) -0.0027(9)
C16 0.138(3) 0.0752(17) 0.0848(18) -0.0146(18) -0.0027(16) -0.0240(14)

loop_
_atom_type_symbol
_atom_type_description
_atom_type_scat_dispersion_real
_atom_type_scat_dispersion_imag
_atom_type_scat_source
C C 0.0033 0.0016 'International Tables Vol C Tables 4.2.6.8 and 6.1.1.4'
H H 0.0000 0.0000 'International Tables Vol C Tables 4.2.6.8 and 6.1.1.4'
N N 0.0061 0.0033 'International Tables Vol C Tables 4.2.6.8 and 6.1.1.4'
O O 0.0106 0.0060 'International Tables Vol C Tables 4.2.6.8 and 6.1.1.4'
F F 0.0171 0.0103 'International Tables Vol C Tables 4.2.6.8 and 6.1.1.4'

loop_
_geom_angle_atom_site_label_1
_geom_angle_atom_site_label_2
_geom_angle_atom_site_label_3
_geom_angle_site_symmetry_1
_geom_angle_site_symmetry_3
_geom_angle
_geom_angle_publ_flag
C2 O3 C16 . . 117.50(18) ?
C9 N1 C10 . . 110.37(15) ?
C9 N1 C7 . . 124.44(16) ?
C10 N1 C7 . . 125.18(15) ?
C2 C1 C6 . . 119.38(18) ?
C2 C1 H1A . . 120.3 ?
C6 C1 H1A . . 120.3 ?
O3 C2 C1 . . 124.24(19) ?
O3 C2 C3 . . 116.10(18) ?
C1 C2 C3 . . 119.66(18) ?
C4 C3 C2 . . 120.11(19) ?
C4 C3 H3A . . 119.9 ?
C2 C3 H3A . . 119.9 ?
C3 C4 C5 . . 121.47(19) ?
C3 C4 H4A . . 119.3 ?
C5 C4 H4A . . 119.3 ?
C6 C5 C4 . . 117.37(18) ?
C6 C5 C7 . . 120.92(17) ?
C4 C5 C7 . . 121.70(18) ?
C5 C6 C1 . . 122.01(17) ?
C5 C6 H6A . . 119.0 ?
C1 C6 H6A . . 119.0 ?
N1 C7 C5 . . 113.29(15) ?
N1 C7 H7A . . 108.9 ?
C5 C7 H7A . . 108.9 ?
N1 C7 H7B . . 108.9 ?
C5 C7 H7B . . 108.9 ?
H7A C7 H7B . . 107.7 ?
O1 C8 C11 . . 130.47(19) ?
O1 C8 C9 . . 124.66(19) ?
C11 C8 C9 . . 104.88(16) ?
O2 C9 N1 . . 126.83(19) ?
O2 C9 C8 . . 126.46(18) ?
N1 C9 C8 . . 106.71(16) ?
C15 C10 C11 . . 121.35(17) ?
C15 C10 N1 . . 127.97(17) ?
C11 C10 N1 . . 110.67(15) ?
C12 C11 C10 . . 121.35(16) ?
C12 C11 C8 . . 131.34(17) ?
C10 C11 C8 . . 107.31(16) ?
C13 C12 C11 . . 116.29(18) ?
C13 C12 H12A . . 121.9 ?
C11 C12 H12A . . 121.9 ?
F1 C13 C12 . . 118.47(19) ?
F1 C13 C14 . . 118.25(18) ?
C12 C13 C14 . . 123.27(18) ?
C13 C14 C15 . . 120.39(18) ?
C13 C14 H14A . . 119.8 ?
C15 C14 H14A . . 119.8 ?
C10 C15 C14 . . 117.34(18) ?
C10 C15 H15A . . 121.3 ?
C14 C15 H15A . . 121.3 ?
O3 C16 H16A . . 109.5 ?
O3 C16 H16B . . 109.5 ?
H16A C16 H16B . . 109.5 ?
O3 C16 H16C . . 109.5 ?
H16A C16 H16C . . 109.5 ?
H16B C16 H16C . . 109.5 ?

loop_
_geom_bond_atom_site_label_1
_geom_bond_atom_site_label_2
_geom_bond_site_symmetry_2
_geom_bond_distance
_geom_bond_publ_flag
F1 C13 . 1.356(2) ?
O1 C8 . 1.205(2) ?
O2 C9 . 1.217(2) ?
O3 C2 . 1.368(2) ?
O3 C16 . 1.433(3) ?
N1 C9 . 1.363(2) ?
N1 C10 . 1.418(2) ?
N1 C7 . 1.465(2) ?
C1 C2 . 1.377(3) ?
C1 C6 . 1.386(3) ?
C1 H1A . 0.9300 ?
C2 C3 . 1.382(3) ?
C3 C4 . 1.375(3) ?
C3 H3A . 0.9300 ?
C4 C5 . 1.388(3) ?
C4 H4A . 0.9300 ?
C5 C6 . 1.380(3) ?
C5 C7 . 1.507(3) ?
C6 H6A . 0.9300 ?
C7 H7A . 0.9700 ?
C7 H7B . 0.9700 ?
C8 C11 . 1.466(3) ?
C8 C9 . 1.544(3) ?
C10 C15 . 1.377(2) ?
C10 C11 . 1.396(3) ?
C11 C12 . 1.388(3) ?
C12 C13 . 1.372(3) ?
C12 H12A . 0.9300 ?
C13 C14 . 1.377(3) ?
C14 C15 . 1.393(3) ?
C14 H14A . 0.9300 ?
C15 H15A . 0.9300 ?
C16 H16A . 0.9600 ?
C16 H16B . 0.9600 ?
C16 H16C . 0.9600 ?

loop_
_geom_hbond_atom_site_label_D
_geom_hbond_atom_site_label_H
_geom_hbond_atom_site_label_A
_geom_hbond_site_symmetry_A
_geom_hbond_distance_DH
_geom_hbond_distance_HA
_geom_hbond_distance_DA
_geom_hbond_angle_DHA
_geom_hbond_publ_flag
C15 H15A Cg1 8_655 0.93 3.03 3.812(2) 142 y
C14 H14A O2 4_456 0.93 2.49 3.345(2) 153 y

loop_
_cod_related_entry_id
_cod_related_entry_database
_cod_related_entry_code
1 ChemSpider 5990111
